data_7029119
loop_
_publ_author_name
'Wellens, Sil'
'Brooks, Neil R.'
'Thijs, Ben'
'Meervelt, Luc Van'
'Binnemans, Koen'

_publ_section_title
;
 Carbene formation upon reactive dissolution of metal oxides in
 imidazolium ionic liquids.
;
_journal_issue 9
_journal_name_full 'Dalton transactions (Cambridge, England : 2003)'
_journal_page_first 3443
_journal_page_last 3452
_journal_paper_doi 10.1039/c3dt53024h
_journal_volume 43
_journal_year 2014
_chemical_formula_moiety 'C12 H20 Ag N4, C2 N3'
_chemical_formula_sum 'C14 H20 Ag N7'
_chemical_formula_weight 394.24
_chemical_melting_point 377
_chemical_name_systematic
;
 ? 
;
_space_group_crystal_system monoclinic
_space_group_IT_number 15
_space_group_name_Hall '-C 2yc'
_space_group_name_H-M_alt 'C 1 2/c 1'
_symmetry_space_group_name_Hall '-C 2yc'
_symmetry_space_group_name_H-M 'C 1 2/c 1'
_atom_sites_solution_hydrogens geom
_atom_sites_solution_primary direct
_atom_sites_solution_secondary difmap
_audit_creation_date 2013-10-21
_audit_creation_method
;
Olex2 1.2-beta
(compiled 2013.09.17 svn.r2790 for OlexSys, GUI svn.r4601)
;
_cell_angle_alpha 90.00
_cell_angle_beta 126.766(16)
_cell_angle_gamma 90.00
_cell_formula_units_Z 4
_cell_length_a 20.344(2)
_cell_length_b 6.9249(4)
_cell_length_c 15.2990(17)
_cell_measurement_reflns_used 1267
_cell_measurement_temperature 298(2)
_cell_measurement_theta_max 29.2263
_cell_measurement_theta_min 3.1899
_cell_volume 1726.6(5)
_computing_cell_refinement
;
CrysAlisPro, Agilent Technologies,
Version 1.171.35.19 (release 27-10-2011 CrysAlis171 .NET)
(compiled Oct 27 2011,15:02:11)
;
_computing_data_collection
;
CrysAlisPro, Agilent Technologies,
Version 1.171.35.19 (release 27-10-2011 CrysAlis171 .NET)
(compiled Oct 27 2011,15:02:11)
;
_computing_data_reduction
;
CrysAlisPro, Agilent Technologies,
Version 1.171.35.19 (release 27-10-2011 CrysAlis171 .NET)
(compiled Oct 27 2011,15:02:11)
;
_computing_molecular_graphics
;
O. V. Dolomanov, L. J. Bourhis, R. J. Gildea, J. A. K. Howard and H. Puschmann,
OLEX2: a complete structure solution, refinement and analysis program.
J. Appl. Cryst. (2009). 42, 339-341.
;
_computing_publication_material
;
O. V. Dolomanov, L. J. Bourhis, R. J. Gildea, J. A. K. Howard and H. Puschmann,
OLEX2: a complete structure solution, refinement and analysis program.
J. Appl. Cryst. (2009). 42, 339-341.
;
_computing_structure_refinement
;
SHELX, G.M. Sheldrick, Acta Cryst.
(2008). A64, 112-122
;
_computing_structure_solution
;
SHELX, G.M. Sheldrick, Acta Cryst.
(2008). A64, 112-122
;
_diffrn_ambient_temperature 298(2)
_diffrn_detector_area_resol_mean 15.9631
_diffrn_measured_fraction_theta_full 0.999
_diffrn_measured_fraction_theta_max 0.840
_diffrn_measurement_device_type 'SuperNova, Single source at offset), Eos'
_diffrn_measurement_method '\w scans'
_diffrn_orient_matrix_UB_11 0.0140896000
_diffrn_orient_matrix_UB_12 -0.0180707000
_diffrn_orient_matrix_UB_13 -0.0318729000
_diffrn_orient_matrix_UB_21 0.0354196000
_diffrn_orient_matrix_UB_22 0.0567586000
_diffrn_orient_matrix_UB_23 0.0364201000
_diffrn_orient_matrix_UB_31 0.0210701000
_diffrn_orient_matrix_UB_32 -0.0832649000
_diffrn_orient_matrix_UB_33 0.0317466000
_diffrn_radiation_monochromator mirror
_diffrn_radiation_type 'Mo K\a'
_diffrn_radiation_wavelength 0.71073
_diffrn_reflns_av_R_equivalents 0.0217
_diffrn_reflns_av_unetI/netI 0.0419
_diffrn_reflns_limit_h_max 13
_diffrn_reflns_limit_h_min -25
_diffrn_reflns_limit_k_max 8
_diffrn_reflns_limit_k_min -8
_diffrn_reflns_limit_l_max 20
_diffrn_reflns_limit_l_min -19
_diffrn_reflns_number 3572
_diffrn_reflns_theta_full 26.00
_diffrn_reflns_theta_max 29.29
_diffrn_reflns_theta_min 3.20
_diffrn_source 'SuperNova (Mo) X-ray Source'
_exptl_absorpt_coefficient_mu 1.175
_exptl_absorpt_correction_T_max 1.00000
_exptl_absorpt_correction_T_min 0.91554
_exptl_absorpt_correction_type multi-scan
_exptl_absorpt_process_details
;
CrysAlisPro, Agilent Technologies,
Version 1.171.35.19 (release 27-10-2011 CrysAlis171 .NET)
(compiled Oct 27 2011,15:02:11)
Empirical absorption correction using spherical harmonics,
 implemented in SCALE3 ABSPACK scaling algorithm.
;
_exptl_crystal_colour colourless
_exptl_crystal_density_diffrn 1.517
_exptl_crystal_density_method 'not measured'
_exptl_crystal_description block
_exptl_crystal_F_000 800
_exptl_crystal_size_max 0.40
_exptl_crystal_size_mid 0.10
_exptl_crystal_size_min 0.04
_refine_diff_density_max 0.340
_refine_diff_density_min -0.283
_refine_diff_density_rms 0.063
_refine_ls_extinction_method none
_refine_ls_goodness_of_fit_ref 1.024
_refine_ls_hydrogen_treatment constr
_refine_ls_matrix_type full
_refine_ls_number_parameters 104
_refine_ls_number_reflns 1981
_refine_ls_number_restraints 0
_refine_ls_restrained_S_all 1.024
_refine_ls_R_factor_all 0.0635
_refine_ls_R_factor_gt 0.0360
_refine_ls_shift/su_max 0.000
_refine_ls_shift/su_mean 0.000
_refine_ls_structure_factor_coef Fsqd
_refine_ls_weighting_details 'calc w=1/[\s^2^(Fo^2^)+(0.0332P)^2^+0.0000P] where P=(Fo^2^+2Fc^2^)/3'
_refine_ls_weighting_scheme calc
_refine_ls_wR_factor_gt 0.0743
_refine_ls_wR_factor_ref 0.0901
_reflns_number_gt 1303
_reflns_number_total 1981
_reflns_threshold_expression >2sigma(I)
_cod_data_source_file c3dt53024h.txt
_cod_data_source_block nrb22
_cod_original_cell_volume 1726.6(3)
_cod_database_code 7029119
_chemical_oxdiff_formula 'C8 H11 N5 Ag'
_reflns_odcompleteness_completeness 99.74
_reflns_odcompleteness_iscentric 1
_reflns_odcompleteness_theta 26.32
_olex2_refinement_description
;
1. Fixed Uiso
 At 1.2 times of:
  All C(H) groups, All C(H,H) groups
 At 1.5 times of:
  All C(H,H,H) groups
2.a Secondary CH2 refined with riding coordinates:
 C6(H6A,H6B)
2.b Aromatic/amide H refined with riding coordinates:
 C4(H4), C5(H5)
2.c Idealised Me refined as rotating group:
 C7(H7A,H7B,H7C), C8(H8A,H8B,H8C)
;

loop_
_space_group_symop_id
_space_group_symop_operation_xyz
1 'x, y, z'
2 '-x, y, -z+1/2'
3 'x+1/2, y+1/2, z'
4 '-x+1/2, y+1/2, -z+1/2'
5 '-x, -y, -z'
6 'x, -y, z-1/2'
7 '-x+1/2, -y+1/2, -z'
8 'x+1/2, -y+1/2, z-1/2'

loop_
_atom_site_label
_atom_site_type_symbol
_atom_site_fract_x
_atom_site_fract_y
_atom_site_fract_z
_atom_site_U_iso_or_equiv
_atom_site_adp_type
_atom_site_occupancy
_atom_site_symmetry_multiplicity
_atom_site_calc_flag
_atom_site_refinement_flags
Ag1 Ag 0.0000 0.5000 0.0000 0.06008(17) Uani 1 2 d S
N1 N 0.14903(17) 0.7523(4) 0.0668(2) 0.0604(7) Uani 1 1 d .
C2 C 0.0669(2) 0.7249(5) -0.0011(3) 0.0576(9) Uani 1 1 d .
N3 N 0.03861(17) 0.8824(4) -0.0668(2) 0.0603(7) Uani 1 1 d .
C4 C 0.1025(3) 1.0004(5) -0.0399(4) 0.0723(11) Uani 1 1 d .
H4 H 0.0982 1.1161 -0.0739 0.087 Uiso 1 1 calc R
C5 C 0.1714(2) 0.9201(7) 0.0430(3) 0.0737(10) Uani 1 1 d .
H5 H 0.2244 0.9677 0.0782 0.088 Uiso 1 1 calc R
C6 C 0.2077(2) 0.6140(6) 0.1502(3) 0.0763(11) Uani 1 1 d .
H6A H 0.1812 0.5421 0.1757 0.092 Uiso 1 1 calc R
H6B H 0.2535 0.6840 0.2118 0.092 Uiso 1 1 calc R
C7 C 0.2389(4) 0.4773(6) 0.1090(5) 0.1077(18) Uani 1 1 d .
H7A H 0.1936 0.4097 0.0468 0.161 Uiso 1 1 calc R
H7B H 0.2750 0.3862 0.1652 0.161 Uiso 1 1 calc R
H7C H 0.2682 0.5469 0.0880 0.161 Uiso 1 1 calc R
C8 C -0.0476(2) 0.9181(6) -0.1554(3) 0.0741(11) Uani 1 1 d .
H8A H -0.0584 1.0542 -0.1610 0.111 Uiso 1 1 calc R
H8B H -0.0815 0.8516 -0.1407 0.111 Uiso 1 1 calc R
H8C H -0.0596 0.8719 -0.2227 0.111 Uiso 1 1 calc R
N9 N 0.1253(2) 0.5121(5) 0.2974(4) 0.1065(15) Uani 1 1 d .
C10 C 0.0653(3) 0.5664(6) 0.2751(3) 0.0692(10) Uani 1 1 d .
N11 N 0.0000 0.6525(7) 0.2500 0.117(2) Uani 1 2 d S

loop_
_atom_site_aniso_label
_atom_site_aniso_U_11
_atom_site_aniso_U_22
_atom_site_aniso_U_33
_atom_site_aniso_U_23
_atom_site_aniso_U_13
_atom_site_aniso_U_12
Ag1 0.0499(2) 0.0647(3) 0.0658(3) 0.00000(17) 0.0347(2) -0.00607(17)
N1 0.0450(16) 0.0786(19) 0.0545(17) 0.0063(15) 0.0282(14) -0.0025(15)
C2 0.0444(19) 0.073(2) 0.0526(19) -0.0039(18) 0.0277(16) -0.0042(18)
N3 0.0451(17) 0.0700(19) 0.0552(16) 0.0005(16) 0.0244(14) -0.0068(15)
C4 0.068(3) 0.076(3) 0.071(3) 0.0040(19) 0.040(2) -0.019(2)
C5 0.050(2) 0.097(3) 0.067(3) -0.004(2) 0.031(2) -0.023(2)
C6 0.049(2) 0.107(3) 0.063(2) 0.013(2) 0.0280(19) 0.006(2)
C7 0.102(4) 0.114(4) 0.092(4) 0.013(3) 0.050(3) 0.032(3)
C8 0.054(2) 0.082(2) 0.066(2) 0.008(2) 0.025(2) 0.000(2)
N9 0.058(2) 0.143(4) 0.107(3) -0.009(2) 0.043(3) -0.003(2)
C10 0.060(3) 0.076(2) 0.067(3) -0.012(2) 0.036(2) -0.011(2)
N11 0.108(5) 0.066(3) 0.205(6) 0.000 0.109(5) 0.000

loop_
_atom_type_symbol
_atom_type_description
_atom_type_scat_dispersion_real
_atom_type_scat_dispersion_imag
_atom_type_scat_source
C C 0.0033 0.0016 'International Tables Vol C Tables 4.2.6.8 and 6.1.1.4'
H H 0.0000 0.0000 'International Tables Vol C Tables 4.2.6.8 and 6.1.1.4'
Ag Ag -0.8971 1.1015 'International Tables Vol C Tables 4.2.6.8 and 6.1.1.4'
N N 0.0061 0.0033 'International Tables Vol C Tables 4.2.6.8 and 6.1.1.4'

loop_
_geom_angle_atom_site_label_1
_geom_angle_atom_site_label_2
_geom_angle_atom_site_label_3
_geom_angle
_geom_angle_site_symmetry_1
_geom_angle_site_symmetry_3
C2 Ag1 C2 180.00(17) 5_565 .
C2 N1 C5 111.6(3) . .
C2 N1 C6 124.4(3) . .
C5 N1 C6 123.8(3) . .
N1 C2 Ag1 127.8(3) . .
N1 C2 N3 103.8(3) . .
N3 C2 Ag1 128.3(2) . .
C2 N3 C4 110.5(3) . .
C2 N3 C8 124.5(3) . .
C4 N3 C8 125.0(3) . .
C5 C4 N3 107.8(3) . .
C4 C5 N1 106.2(3) . .
N1 C6 C7 112.4(3) . .
N9 C10 N11 172.0(5) . .
C10 N11 C10 124.8(6) . 2

loop_
_geom_bond_atom_site_label_1
_geom_bond_atom_site_label_2
_geom_bond_distance
_geom_bond_site_symmetry_2
Ag1 C2 2.075(3) 5_565
Ag1 C2 2.075(3) .
N1 C2 1.352(4) .
N1 C5 1.374(4) .
N1 C6 1.465(4) .
C2 N3 1.355(4) .
N3 C4 1.374(4) .
N3 C8 1.459(4) .
C4 C5 1.325(5) .
C6 C7 1.475(6) .
N9 C10 1.118(5) .
C10 N11 1.286(5) .
N11 C10 1.286(5) 2

loop_
_geom_torsion_atom_site_label_1
_geom_torsion_atom_site_label_2
_geom_torsion_atom_site_label_3
_geom_torsion_atom_site_label_4
_geom_torsion
Ag1 C2 N3 C4 178.5(2)
Ag1 C2 N3 C8 -3.1(5)
N1 C2 N3 C4 0.9(4)
N1 C2 N3 C8 179.3(3)
C2 N1 C5 C4 0.7(5)
C2 N1 C6 C7 91.2(5)
C2 N3 C4 C5 -0.5(5)
N3 C4 C5 N1 -0.2(5)
C5 N1 C2 Ag1 -178.6(3)
C5 N1 C2 N3 -1.0(4)
C5 N1 C6 C7 -84.1(5)
C6 N1 C2 Ag1 5.5(5)
C6 N1 C2 N3 -176.9(3)
C6 N1 C5 C4 176.6(3)
C8 N3 C4 C5 -178.9(4)
